data_4339049
loop_
_publ_author_name
'Aspinall, Helen C.'
'Bickley, Jamie F.'
'Gaskell, Jeffrey M.'
'Jones, Anthony C.'
'Labat, Gael'
'Chalker, Paul R.'
'Williams, Paul A.'

_publ_section_title
;
 Precursors for MOCVD and ALD of rare earth oxides-complexes of the early
 lanthanides with a donor-functionalized alkoxide ligand.
;
_journal_issue 15
_journal_name_full 'Inorganic chemistry'
_journal_page_first 5852
_journal_page_last 5860
_journal_paper_doi 10.1021/ic061382y
_journal_volume 46
_journal_year 2007
_chemical_formula_sum 'C27 H57 Cl7 Li2 O10 Pr'
_chemical_formula_weight 944.67
_chemical_name_systematic
; 
 ? 
;
_space_group_IT_number 14
_symmetry_cell_setting monoclinic
_symmetry_space_group_name_Hall '-P 2ybc'
_symmetry_space_group_name_H-M 'P 1 21/c 1'
_atom_sites_solution_hydrogens geom
_atom_sites_solution_primary direct
_atom_sites_solution_secondary difmap
_audit_creation_method SHELXL-97
_cell_angle_alpha 90.00
_cell_angle_beta 95.708(2)
_cell_angle_gamma 90.00
_cell_formula_units_Z 4
_cell_length_a 9.9344(11)
_cell_length_b 19.756(2)
_cell_length_c 22.601(3)
_cell_measurement_temperature 100(2)
_cell_volume 4413.8(9)
_computing_structure_refinement 'SHELXL-97 (Sheldrick, 1997)'
_computing_structure_solution 'SHELXS-97 (Sheldrick, 1990)'
_diffrn_ambient_temperature 100(2)
_diffrn_measured_fraction_theta_full 0.918
_diffrn_measured_fraction_theta_max 0.918
_diffrn_measurement_device_type 'Bruker Smart Apex'
_diffrn_radiation_monochromator graphite
_diffrn_radiation_source 'fine-focus sealed tube'
_diffrn_radiation_type MoK\a
_diffrn_radiation_wavelength 0.71073
_diffrn_reflns_av_R_equivalents 0.1540
_diffrn_reflns_av_sigmaI/netI 0.2339
_diffrn_reflns_limit_h_max 11
_diffrn_reflns_limit_h_min -12
_diffrn_reflns_limit_k_max 17
_diffrn_reflns_limit_k_min -25
_diffrn_reflns_limit_l_max 30
_diffrn_reflns_limit_l_min -26
_diffrn_reflns_number 25384
_diffrn_reflns_theta_full 28.26
_diffrn_reflns_theta_max 28.26
_diffrn_reflns_theta_min 1.37
_exptl_absorpt_coefficient_mu 1.570
_exptl_absorpt_correction_type none
_exptl_crystal_colour pale-green
_exptl_crystal_density_diffrn 1.422
_exptl_crystal_density_method 'not measured'
_exptl_crystal_description prism
_exptl_crystal_F_000 1932
_exptl_crystal_size_max 0.3
_exptl_crystal_size_mid 0.2
_exptl_crystal_size_min 0.2
_refine_diff_density_max 1.490
_refine_diff_density_min -3.118
_refine_diff_density_rms 0.140
_refine_ls_extinction_method none
_refine_ls_goodness_of_fit_ref 0.761
_refine_ls_hydrogen_treatment mixed
_refine_ls_matrix_type full
_refine_ls_number_parameters 439
_refine_ls_number_reflns 10036
_refine_ls_number_restraints 0
_refine_ls_restrained_S_all 0.761
_refine_ls_R_factor_all 0.1159
_refine_ls_R_factor_gt 0.0510
_refine_ls_shift/su_max 0.001
_refine_ls_shift/su_mean 0.000
_refine_ls_structure_factor_coef Fsqd
_refine_ls_weighting_details 'calc w=1/[\s^2^(Fo^2^)+(0.0106P)^2^+0.0000P] where P=(Fo^2^+2Fc^2^)/3'
_refine_ls_weighting_scheme calc
_refine_ls_wR_factor_gt 0.0986
_refine_ls_wR_factor_ref 0.1101
_reflns_number_gt 5024
_reflns_number_total 10036
_reflns_threshold_expression >2sigma(I)
_cod_data_source_file ic061382ysi20061223_050750.cif
_cod_data_source_block jg186m
_cod_original_sg_symbol_H-M P2(1)/c
_cod_database_code 4339049

loop_
_symmetry_equiv_pos_as_xyz
'x, y, z'
'-x, y+1/2, -z+1/2'
'-x, -y, -z'
'x, -y-1/2, z-1/2'

loop_
_atom_site_label
_atom_site_type_symbol
_atom_site_fract_x
_atom_site_fract_y
_atom_site_fract_z
_atom_site_U_iso_or_equiv
_atom_site_adp_type
_atom_site_occupancy
_atom_site_symmetry_multiplicity
_atom_site_calc_flag
_atom_site_refinement_flags
C1 C -0.0089(6) 0.7221(4) 0.9078(3) 0.0353(18) Uani 1 1 d .
H1A H 0.0214 0.6952 0.9431 0.053 Uiso 1 1 calc R
H1B H -0.0897 0.7012 0.8870 0.053 Uiso 1 1 calc R
H1C H -0.0304 0.7681 0.9199 0.053 Uiso 1 1 calc R
C2 C 0.1043(6) 0.7247(3) 0.8660(2) 0.0234(15) Uani 1 1 d .
C3 C 0.1362(7) 0.6546(3) 0.8481(3) 0.0350(17) Uani 1 1 d .
H3A H 0.2033 0.6559 0.8192 0.052 Uiso 1 1 calc R
H3B H 0.0536 0.6326 0.8302 0.052 Uiso 1 1 calc R
H3C H 0.1727 0.6289 0.8833 0.052 Uiso 1 1 calc R
C4 C 0.0521(5) 0.7656(3) 0.8116(2) 0.0238(15) Uani 1 1 d .
H4A H -0.0165 0.7393 0.7865 0.029 Uiso 1 1 calc R
H4B H 0.0096 0.8080 0.8238 0.029 Uiso 1 1 calc R
C5 C 0.1227(6) 0.8114(3) 0.7216(2) 0.0313(17) Uani 1 1 d .
H5A H 0.0679 0.7790 0.6969 0.047 Uiso 1 1 calc R
H5B H 0.2024 0.8240 0.7018 0.047 Uiso 1 1 calc R
H5C H 0.0689 0.8520 0.7276 0.047 Uiso 1 1 calc R
C6 C 0.5948(7) 0.8010(3) 1.0399(3) 0.0404(19) Uani 1 1 d .
H6A H 0.5166 0.7958 1.0627 0.061 Uiso 1 1 calc R
H6B H 0.6675 0.8245 1.0642 0.061 Uiso 1 1 calc R
H6C H 0.6266 0.7562 1.0289 0.061 Uiso 1 1 calc R
C7 C 0.5538(5) 0.8422(3) 0.9835(2) 0.0212(14) Uani 1 1 d .
C8 C 0.5232(6) 0.9148(3) 0.9987(3) 0.0339(17) Uani 1 1 d .
H8A H 0.4958 0.9399 0.9621 0.051 Uiso 1 1 calc R
H8B H 0.6042 0.9357 1.0193 0.051 Uiso 1 1 calc R
H8C H 0.4497 0.9158 1.0246 0.051 Uiso 1 1 calc R
C9 C 0.6690(6) 0.8408(3) 0.9444(2) 0.0257(16) Uani 1 1 d .
H9A H 0.7446 0.8694 0.9620 0.031 Uiso 1 1 calc R
H9B H 0.7027 0.7940 0.9410 0.031 Uiso 1 1 calc R
C10 C 0.7252(6) 0.8812(3) 0.8508(3) 0.0336(17) Uani 1 1 d .
H10A H 0.7774 0.9199 0.8677 0.050 Uiso 1 1 calc R
H10B H 0.6863 0.8922 0.8104 0.050 Uiso 1 1 calc R
H10C H 0.7848 0.8418 0.8495 0.050 Uiso 1 1 calc R
C11 C 0.5205(6) 0.6577(3) 0.8859(3) 0.0313(17) Uani 1 1 d .
H11A H 0.5346 0.6128 0.8691 0.047 Uiso 1 1 calc R
H11B H 0.4426 0.6561 0.9094 0.047 Uiso 1 1 calc R
H11C H 0.6014 0.6710 0.9116 0.047 Uiso 1 1 calc R
C12 C 0.5962(6) 0.7054(3) 0.7984(2) 0.0230(14) Uani 1 1 d .
H12A H 0.6166 0.6584 0.7871 0.028 Uiso 1 1 calc R
H12B H 0.6805 0.7264 0.8170 0.028 Uiso 1 1 calc R
C13 C 0.5418(5) 0.7457(3) 0.7435(2) 0.0173(13) Uani 1 1 d .
C14 C 0.6603(6) 0.7591(3) 0.7061(3) 0.0260(15) Uani 1 1 d .
H14A H 0.6267 0.7823 0.6693 0.039 Uiso 1 1 calc R
H14B H 0.7018 0.7160 0.6966 0.039 Uiso 1 1 calc R
H14C H 0.7278 0.7876 0.7288 0.039 Uiso 1 1 calc R
C15 C 0.4313(6) 0.7054(3) 0.7070(3) 0.0248(15) Uani 1 1 d .
H15A H 0.3546 0.6987 0.7305 0.037 Uiso 1 1 calc R
H15B H 0.4674 0.6613 0.6966 0.037 Uiso 1 1 calc R
H15C H 0.4012 0.7303 0.6706 0.037 Uiso 1 1 calc R
C16 C 0.4547(6) 0.9265(3) 0.5985(2) 0.0205(14) Uani 1 1 d .
C17 C 0.4891(6) 0.8986(3) 0.5391(2) 0.0269(15) Uani 1 1 d .
H17A H 0.5586 0.8635 0.5459 0.040 Uiso 1 1 calc R
H17B H 0.5231 0.9353 0.5154 0.040 Uiso 1 1 calc R
H17C H 0.4077 0.8790 0.5176 0.040 Uiso 1 1 calc R
C18 C 0.3443(6) 0.9789(3) 0.5892(3) 0.0236(14) Uani 1 1 d .
H18A H 0.2643 0.9587 0.5672 0.035 Uiso 1 1 calc R
H18B H 0.3759 1.0170 0.5666 0.035 Uiso 1 1 calc R
H18C H 0.3208 0.9949 0.6279 0.035 Uiso 1 1 calc R
C19 C 0.5834(6) 0.9552(3) 0.6311(2) 0.0248(15) Uani 1 1 d .
H19A H 0.6579 0.9219 0.6307 0.030 Uiso 1 1 calc R
H19B H 0.6102 0.9970 0.6111 0.030 Uiso 1 1 calc R
C20 C 0.6711(6) 1.0029(3) 0.7230(3) 0.0378(18) Uani 1 1 d .
H20A H 0.7518 0.9745 0.7227 0.057 Uiso 1 1 calc R
H20B H 0.6517 1.0107 0.7642 0.057 Uiso 1 1 calc R
H20C H 0.6870 1.0464 0.7041 0.057 Uiso 1 1 calc R
C21 C 0.3956(6) 1.0261(3) 0.8374(3) 0.0363(17) Uani 1 1 d .
H21A H 0.4325 1.0029 0.8738 0.054 Uiso 1 1 calc R
H21B H 0.3522 1.0684 0.8479 0.054 Uiso 1 1 calc R
H21C H 0.4691 1.0362 0.8129 0.054 Uiso 1 1 calc R
C22 C 0.2930(6) 0.9812(3) 0.8032(3) 0.0243(15) Uani 1 1 d .
C23 C 0.2340(7) 1.0186(3) 0.7476(3) 0.0371(18) Uani 1 1 d .
H23A H 0.3068 1.0300 0.7231 0.056 Uiso 1 1 calc R
H23B H 0.1898 1.0603 0.7591 0.056 Uiso 1 1 calc R
H23C H 0.1676 0.9897 0.7248 0.056 Uiso 1 1 calc R
C24 C 0.1777(6) 0.9661(3) 0.8417(3) 0.0290(16) Uani 1 1 d .
H24A H 0.1473 1.0083 0.8599 0.035 Uiso 1 1 calc R
H24B H 0.0998 0.9459 0.8172 0.035 Uiso 1 1 calc R
C25 C 0.1465(6) 0.9173(3) 0.9348(3) 0.0381(18) Uani 1 1 d .
H25A H 0.1352 0.9630 0.9503 0.057 Uiso 1 1 calc R
H25B H 0.1899 0.8884 0.9664 0.057 Uiso 1 1 calc R
H25C H 0.0577 0.8985 0.9206 0.057 Uiso 1 1 calc R
C26 C 0.9552(6) 0.6138(3) 0.0653(3) 0.0334(17) Uani 1 1 d .
H26 H 1.0459 0.6315 0.0573 0.040 Uiso 1 1 calc R
C27 C 0.1060(6) 0.8695(3) 0.1152(3) 0.0342(17) Uani 1 1 d .
H27 H 0.1469 0.8239 0.1098 0.041 Uiso 1 1 calc R
Cl1 Cl 0.22325(14) 0.72209(8) 1.05770(6) 0.0220(3) Uani 1 1 d .
Cl2 Cl 0.97731(17) 0.55168(10) 0.12020(8) 0.0476(5) Uani 1 1 d .
Cl3 Cl 0.8754(2) 0.57951(11) -0.00046(8) 0.0594(6) Uani 1 1 d .
Cl4 Cl 0.85851(17) 0.68111(10) 0.08906(9) 0.0540(5) Uani 1 1 d .
Cl5 Cl 0.22778(19) 0.93115(11) 0.10442(8) 0.0556(6) Uani 1 1 d .
Cl6 Cl 0.0602(2) 0.87456(10) 0.18784(8) 0.0533(6) Uani 1 1 d .
Cl7 Cl -0.03469(17) 0.87842(10) 0.06282(8) 0.0447(5) Uani 1 1 d .
Li1 Li 0.2968(10) 0.7614(5) 0.9708(4) 0.025(2) Uani 1 1 d .
Li2 Li 0.4453(10) 0.8904(5) 0.7227(4) 0.022(2) Uani 1 1 d .
O1 O 0.2184(4) 0.75639(19) 0.89362(16) 0.0193(9) Uani 1 1 d .
O2 O 0.1657(4) 0.7807(2) 0.77896(15) 0.0223(10) Uani 1 1 d .
O3 O 0.4418(4) 0.8113(2) 0.95132(15) 0.0231(10) Uani 1 1 d .
O4 O 0.6196(4) 0.8662(2) 0.88668(16) 0.0236(10) Uani 1 1 d .
O5 O 0.4955(4) 0.7055(2) 0.83924(16) 0.0244(10) Uani 1 1 d .
O6 O 0.4888(3) 0.80635(19) 0.76274(15) 0.0204(10) Uani 1 1 d .
O7 O 0.4144(4) 0.87253(19) 0.63527(15) 0.0214(9) Uani 1 1 d .
O8 O 0.5596(4) 0.9701(2) 0.69140(16) 0.0270(10) Uani 1 1 d .
O9 O 0.3531(4) 0.91981(19) 0.78857(15) 0.0188(9) Uani 1 1 d .
O10 O 0.2289(4) 0.9200(2) 0.88673(16) 0.0284(11) Uani 1 1 d .
Pr1 Pr 0.37696(3) 0.822784(17) 0.848114(14) 0.01607(9) Uani 1 1 d .

loop_
_atom_site_aniso_label
_atom_site_aniso_U_11
_atom_site_aniso_U_22
_atom_site_aniso_U_33
_atom_site_aniso_U_23
_atom_site_aniso_U_13
_atom_site_aniso_U_12
C1 0.014(4) 0.054(5) 0.038(4) 0.002(4) 0.002(3) -0.007(3)
C2 0.016(3) 0.031(4) 0.023(3) 0.003(3) 0.002(3) -0.004(3)
C3 0.038(4) 0.027(4) 0.039(4) -0.001(3) 0.005(3) -0.009(3)
C4 0.012(3) 0.033(4) 0.026(3) 0.003(3) 0.002(3) -0.005(3)
C5 0.027(4) 0.050(5) 0.017(3) 0.003(3) 0.002(3) 0.001(3)
C6 0.038(4) 0.044(5) 0.037(4) 0.006(4) -0.008(3) -0.017(3)
C7 0.011(3) 0.031(4) 0.022(3) -0.003(3) -0.002(2) -0.002(3)
C8 0.027(4) 0.042(5) 0.032(4) -0.013(3) 0.003(3) -0.004(3)
C9 0.019(3) 0.036(4) 0.022(3) -0.003(3) -0.001(3) 0.000(3)
C10 0.023(4) 0.039(4) 0.041(4) 0.003(4) 0.016(3) -0.012(3)
C11 0.045(4) 0.019(4) 0.031(4) 0.010(3) 0.010(3) 0.009(3)
C12 0.018(3) 0.026(4) 0.026(3) 0.001(3) 0.009(3) 0.008(3)
C13 0.018(3) 0.019(3) 0.017(3) 0.001(3) 0.009(3) 0.005(3)
C14 0.025(4) 0.024(4) 0.031(4) 0.000(3) 0.013(3) 0.000(3)
C15 0.025(4) 0.022(3) 0.028(3) -0.005(3) 0.003(3) 0.000(3)
C16 0.020(3) 0.021(4) 0.021(3) -0.001(3) 0.003(3) -0.002(3)
C17 0.034(4) 0.022(4) 0.027(3) 0.003(3) 0.012(3) -0.006(3)
C18 0.024(4) 0.020(4) 0.026(3) 0.001(3) 0.001(3) 0.004(3)
C19 0.017(3) 0.029(4) 0.029(3) -0.001(3) 0.007(3) -0.004(3)
C20 0.035(4) 0.032(4) 0.045(4) -0.003(4) -0.002(3) -0.017(3)
C21 0.044(5) 0.029(4) 0.037(4) -0.004(3) 0.009(4) -0.005(3)
C22 0.032(4) 0.019(4) 0.024(3) 0.004(3) 0.009(3) 0.006(3)
C23 0.046(5) 0.035(4) 0.032(4) 0.007(3) 0.014(3) 0.017(4)
C24 0.036(4) 0.023(4) 0.029(4) 0.005(3) 0.008(3) 0.017(3)
C25 0.039(4) 0.042(5) 0.036(4) 0.010(4) 0.018(3) 0.016(3)
C26 0.026(4) 0.031(4) 0.043(4) -0.012(4) 0.000(3) -0.008(3)
C27 0.031(4) 0.048(5) 0.025(3) -0.008(3) 0.011(3) 0.011(3)
Cl1 0.0180(8) 0.0269(9) 0.0218(8) 0.0030(7) 0.0053(6) 0.0003(7)
Cl2 0.0350(11) 0.0643(14) 0.0435(11) 0.0041(10) 0.0037(9) 0.0086(9)
Cl3 0.0774(15) 0.0561(14) 0.0420(11) -0.0054(11) -0.0076(11) -0.0226(12)
Cl4 0.0244(10) 0.0467(12) 0.0909(14) -0.0125(13) 0.0062(9) 0.0023(9)
Cl5 0.0477(12) 0.0706(15) 0.0492(11) -0.0122(11) 0.0078(10) -0.0222(11)
Cl6 0.0632(14) 0.0652(14) 0.0348(10) 0.0103(10) 0.0201(10) 0.0305(11)
Cl7 0.0301(10) 0.0563(13) 0.0463(10) -0.0085(10) -0.0036(8) 0.0051(9)
Li1 0.023(6) 0.020(6) 0.032(6) -0.002(5) 0.005(5) -0.003(5)
Li2 0.024(6) 0.023(6) 0.021(5) -0.006(5) 0.004(5) 0.008(5)
O1 0.016(2) 0.020(2) 0.021(2) 0.0012(19) 0.0008(17) -0.0065(18)
O2 0.019(2) 0.034(3) 0.015(2) 0.003(2) 0.0037(17) -0.0017(19)
O3 0.014(2) 0.033(3) 0.021(2) 0.004(2) -0.0032(17) -0.0037(19)
O4 0.011(2) 0.038(3) 0.022(2) 0.002(2) 0.0035(17) -0.0070(19)
O5 0.025(2) 0.029(2) 0.021(2) 0.006(2) 0.0065(19) 0.0090(19)
O6 0.013(2) 0.030(3) 0.019(2) -0.0021(19) 0.0060(17) 0.0040(18)
O7 0.030(3) 0.016(2) 0.019(2) 0.0058(19) 0.0083(18) -0.0026(18)
O8 0.028(2) 0.032(3) 0.021(2) -0.005(2) 0.0022(19) -0.009(2)
O9 0.021(2) 0.017(2) 0.020(2) 0.0021(19) 0.0066(18) 0.0041(18)
O10 0.033(3) 0.030(3) 0.025(2) 0.012(2) 0.016(2) 0.014(2)
Pr1 0.01353(15) 0.01762(17) 0.01754(15) 0.00181(18) 0.00390(11) 0.00175(17)

loop_
_atom_type_symbol
_atom_type_description
_atom_type_scat_dispersion_real
_atom_type_scat_dispersion_imag
_atom_type_scat_source
C C 0.0033 0.0016 'International Tables Vol C Tables 4.2.6.8 and 6.1.1.4'
H H 0.0000 0.0000 'International Tables Vol C Tables 4.2.6.8 and 6.1.1.4'
Li Li -0.0003 0.0001 'International Tables Vol C Tables 4.2.6.8 and 6.1.1.4'
O O 0.0106 0.0060 'International Tables Vol C Tables 4.2.6.8 and 6.1.1.4'
Cl Cl 0.1484 0.1585 'International Tables Vol C Tables 4.2.6.8 and 6.1.1.4'
Pr Pr -0.2180 2.8214 'International Tables Vol C Tables 4.2.6.8 and 6.1.1.4'

loop_
_geom_angle_atom_site_label_1
_geom_angle_atom_site_label_2
_geom_angle_atom_site_label_3
_geom_angle
O1 C2 C3 110.9(5)
O1 C2 C4 108.8(5)
C3 C2 C4 109.9(5)
O1 C2 C1 110.7(5)
C3 C2 C1 108.9(5)
C4 C2 C1 107.6(5)
O2 C4 C2 107.6(4)
O3 C7 C8 111.3(5)
O3 C7 C9 107.2(4)
C8 C7 C9 109.3(5)
O3 C7 C6 109.3(5)
C8 C7 C6 110.9(5)
C9 C7 C6 108.8(5)
O4 C9 C7 108.3(5)
O5 C12 C13 108.1(4)
O6 C13 C12 107.9(4)
O6 C13 C15 110.0(5)
C12 C13 C15 110.1(5)
O6 C13 C14 110.9(5)
C12 C13 C14 107.9(5)
C15 C13 C14 109.9(4)
O7 C16 C18 110.4(4)
O7 C16 C19 105.4(4)
C18 C16 C19 112.1(5)
O7 C16 C17 110.1(5)
C18 C16 C17 110.5(5)
C19 C16 C17 108.2(4)
O8 C19 C16 109.1(4)
O9 C22 C21 110.3(5)
O9 C22 C23 111.2(5)
C21 C22 C23 108.8(5)
O9 C22 C24 108.9(5)
C21 C22 C24 109.2(5)
C23 C22 C24 108.4(5)
O10 C24 C22 107.2(5)
Cl2 C26 Cl3 110.3(3)
Cl2 C26 Cl4 110.5(3)
Cl3 C26 Cl4 109.7(4)
Cl7 C27 Cl6 111.4(3)
Cl7 C27 Cl5 110.6(4)
Cl6 C27 Cl5 109.8(4)
O3 Li1 O1 94.0(5)
O3 Li1 Cl1 135.3(6)
O1 Li1 Cl1 130.7(5)
O3 Li1 Pr1 47.1(3)
O1 Li1 Pr1 46.9(2)
Cl1 Li1 Pr1 175.4(4)
O9 Li2 O6 89.9(4)
O9 Li2 O7 141.6(6)
O6 Li2 O7 108.5(5)
O9 Li2 O8 110.5(5)
O6 Li2 O8 134.6(5)
O7 Li2 O8 80.5(4)
O9 Li2 Pr1 45.0(2)
O6 Li2 Pr1 45.1(2)
O7 Li2 Pr1 139.5(5)
O8 Li2 Pr1 139.8(4)
C2 O1 Li1 134.4(4)
C2 O1 Pr1 127.2(3)
Li1 O1 Pr1 98.4(3)
C4 O2 C5 111.5(4)
C4 O2 Pr1 112.5(3)
C5 O2 Pr1 123.0(3)
C7 O3 Li1 135.1(4)
C7 O3 Pr1 126.2(3)
Li1 O3 Pr1 98.3(4)
C10 O4 C9 112.7(4)
C10 O4 Pr1 125.8(3)
C9 O4 Pr1 114.0(3)
C11 O5 C12 113.5(4)
C11 O5 Pr1 125.4(3)
C12 O5 Pr1 113.6(3)
C13 O6 Li2 132.1(4)
C13 O6 Pr1 126.9(3)
Li2 O6 Pr1 99.5(3)
C16 O7 Li2 114.7(4)
C20 O8 C19 112.3(4)
C20 O8 Li2 126.5(4)
C19 O8 Li2 108.1(4)
C22 O9 Li2 133.8(5)
C22 O9 Pr1 126.3(3)
Li2 O9 Pr1 99.8(3)
C24 O10 C25 112.2(4)
C24 O10 Pr1 113.9(3)
C25 O10 Pr1 127.6(4)
O9 Pr1 O6 70.68(12)
O9 Pr1 O1 132.17(13)
O6 Pr1 O1 132.29(13)
O9 Pr1 O3 130.32(13)
O6 Pr1 O3 133.86(13)
O1 Pr1 O3 69.26(13)
O9 Pr1 O5 134.59(11)
O6 Pr1 O5 63.91(12)
O1 Pr1 O5 82.31(12)
O3 Pr1 O5 84.83(12)
O9 Pr1 O10 64.11(11)
O6 Pr1 O10 134.71(12)
O1 Pr1 O10 80.87(13)
O3 Pr1 O10 81.33(12)
O5 Pr1 O10 161.16(11)
O9 Pr1 O2 83.55(13)
O6 Pr1 O2 83.24(12)
O1 Pr1 O2 63.58(12)
O3 Pr1 O2 132.80(12)
O5 Pr1 O2 90.76(13)
O10 Pr1 O2 89.33(13)
O9 Pr1 O4 87.74(13)
O6 Pr1 O4 79.85(12)
O1 Pr1 O4 131.83(12)
O3 Pr1 O4 63.46(12)
O5 Pr1 O4 84.79(13)
O10 Pr1 O4 100.22(13)
O2 Pr1 O4 162.76(10)
O9 Pr1 Li1 142.1(2)
O6 Pr1 Li1 147.2(2)
O1 Pr1 Li1 34.7(2)
O3 Pr1 Li1 34.6(2)
O5 Pr1 Li1 83.30(19)
O10 Pr1 Li1 78.05(19)
O2 Pr1 Li1 98.2(2)
O4 Pr1 Li1 97.8(2)
O9 Pr1 Li2 35.28(18)
O6 Pr1 Li2 35.44(19)
O1 Pr1 Li2 144.1(2)
O3 Pr1 Li2 146.6(2)
O5 Pr1 Li2 99.32(18)
O10 Pr1 Li2 99.28(18)
O2 Pr1 Li2 80.55(19)
O4 Pr1 Li2 83.75(19)
Li1 Pr1 Li2 177.1(2)

loop_
_geom_bond_atom_site_label_1
_geom_bond_atom_site_label_2
_geom_bond_distance
C1 C2 1.540(7)
C2 O1 1.388(6)
C2 C3 1.486(8)
C2 C4 1.519(8)
C4 O2 1.440(6)
C5 O2 1.456(6)
C6 C7 1.534(8)
C7 O3 1.406(6)
C7 C8 1.513(8)
C7 C9 1.514(7)
C9 O4 1.437(7)
C10 O4 1.420(6)
C11 O5 1.420(6)
C12 O5 1.427(6)
C12 C13 1.527(7)
C13 O6 1.395(6)
C13 C15 1.530(8)
C13 C14 1.538(7)
C16 O7 1.433(6)
C16 C18 1.508(8)
C16 C19 1.521(8)
C16 C17 1.521(7)
C19 O8 1.436(6)
C20 O8 1.414(7)
C21 C22 1.506(8)
C22 O9 1.406(6)
C22 C23 1.525(8)
C22 C24 1.535(8)
C24 O10 1.421(6)
C25 O10 1.424(6)
C26 Cl2 1.743(7)
C26 Cl3 1.750(6)
C26 Cl4 1.755(6)
C27 Cl7 1.749(7)
C27 Cl6 1.749(6)
C27 Cl5 1.751(7)
Cl1 Li1 2.297(9)
Li1 O3 1.836(10)
Li1 O1 1.841(11)
Li1 Pr1 3.199(9)
Li2 O9 1.913(9)
Li2 O6 1.919(11)
Li2 O7 2.002(10)
Li2 O8 2.105(11)
Li2 Pr1 3.265(9)
O1 Pr1 2.363(3)
O2 Pr1 2.624(4)
O3 Pr1 2.368(4)
O4 Pr1 2.624(4)
O5 Pr1 2.616(4)
O6 Pr1 2.343(3)
O9 Pr1 2.340(4)
O10 Pr1 2.620(4)

loop_
_geom_torsion_atom_site_label_1
_geom_torsion_atom_site_label_2
_geom_torsion_atom_site_label_3
_geom_torsion_atom_site_label_4
_geom_torsion
O1 C2 C4 O2 47.7(6)
C3 C2 C4 O2 -73.9(6)
C1 C2 C4 O2 167.6(5)
O3 C7 C9 O4 49.3(6)
C8 C7 C9 O4 -71.4(6)
C6 C7 C9 O4 167.4(5)
O5 C12 C13 O6 47.7(6)
O5 C12 C13 C15 -72.4(5)
O5 C12 C13 C14 167.6(5)
O7 C16 C19 O8 -51.5(6)
C18 C16 C19 O8 68.6(6)
C17 C16 C19 O8 -169.2(5)
O9 C22 C24 O10 47.4(6)
C21 C22 C24 O10 -73.0(6)
C23 C22 C24 O10 168.5(5)
C3 C2 O1 Li1 -88.0(7)
C4 C2 O1 Li1 151.0(6)
C1 C2 O1 Li1 33.0(9)
C3 C2 O1 Pr1 91.1(5)
C4 C2 O1 Pr1 -29.9(6)
C1 C2 O1 Pr1 -147.9(4)
O3 Li1 O1 C2 176.9(5)
Cl1 Li1 O1 C2 -6.0(11)
Pr1 Li1 O1 C2 179.2(7)
O3 Li1 O1 Pr1 -2.4(4)
Cl1 Li1 O1 Pr1 174.7(5)
C2 C4 O2 C5 171.7(5)
C2 C4 O2 Pr1 -45.4(5)
C8 C7 O3 Li1 -91.5(7)
C9 C7 O3 Li1 149.1(6)
C6 C7 O3 Li1 31.3(8)
C8 C7 O3 Pr1 80.6(5)
C9 C7 O3 Pr1 -38.8(6)
C6 C7 O3 Pr1 -156.6(4)
O1 Li1 O3 C7 175.9(5)
Cl1 Li1 O3 C7 -1.0(11)
Pr1 Li1 O3 C7 173.6(7)
O1 Li1 O3 Pr1 2.4(4)
Cl1 Li1 O3 Pr1 -174.5(6)
C7 C9 O4 C10 166.9(5)
C7 C9 O4 Pr1 -41.4(5)
C13 C12 O5 C11 166.7(5)
C13 C12 O5 Pr1 -41.8(5)
C12 C13 O6 Li2 162.1(5)
C15 C13 O6 Li2 -77.7(7)
C14 C13 O6 Li2 44.1(8)
C12 C13 O6 Pr1 -34.9(6)
C15 C13 O6 Pr1 85.2(5)
C14 C13 O6 Pr1 -153.0(3)
O9 Li2 O6 C13 168.9(5)
O7 Li2 O6 C13 23.3(8)
O8 Li2 O6 C13 -71.6(9)
Pr1 Li2 O6 C13 166.2(6)
O9 Li2 O6 Pr1 2.7(4)
O7 Li2 O6 Pr1 -143.0(4)
O8 Li2 O6 Pr1 122.1(6)
C18 C16 O7 Li2 -83.8(6)
C19 C16 O7 Li2 37.5(6)
C17 C16 O7 Li2 153.9(5)
O9 Li2 O7 C16 98.3(9)
O6 Li2 O7 C16 -146.8(4)
O8 Li2 O7 C16 -12.8(5)
Pr1 Li2 O7 C16 172.2(5)
C16 C19 O8 C20 -174.4(5)
C16 C19 O8 Li2 41.5(6)
O9 Li2 O8 C20 64.1(7)
O6 Li2 O8 C20 -47.5(9)
O7 Li2 O8 C20 -154.2(5)
Pr1 Li2 O8 C20 20.8(9)
O9 Li2 O8 C19 -158.4(5)
O6 Li2 O8 C19 90.0(7)
O7 Li2 O8 C19 -16.7(5)
Pr1 Li2 O8 C19 158.3(5)
C21 C22 O9 Li2 -88.8(7)
C23 C22 O9 Li2 32.1(9)
C24 C22 O9 Li2 151.4(6)
C21 C22 O9 Pr1 86.7(5)
C23 C22 O9 Pr1 -152.4(4)
C24 C22 O9 Pr1 -33.1(6)
O6 Li2 O9 C22 173.7(5)
O7 Li2 O9 C22 -65.7(12)
O8 Li2 O9 C22 35.1(8)
Pr1 Li2 O9 C22 176.3(7)
O6 Li2 O9 Pr1 -2.7(4)
O7 Li2 O9 Pr1 118.0(9)
O8 Li2 O9 Pr1 -141.2(4)
C22 C24 O10 C25 162.9(5)
C22 C24 O10 Pr1 -42.8(6)
C22 O9 Pr1 O6 -174.4(4)
Li2 O9 Pr1 O6 2.3(3)
C22 O9 Pr1 O1 55.5(5)
Li2 O9 Pr1 O1 -127.8(3)
C22 O9 Pr1 O3 -42.7(5)
Li2 O9 Pr1 O3 134.1(3)
C22 O9 Pr1 O5 -174.8(4)
Li2 O9 Pr1 O5 1.9(4)
C22 O9 Pr1 O10 8.1(4)
Li2 O9 Pr1 O10 -175.1(4)
C22 O9 Pr1 O2 100.5(4)
Li2 O9 Pr1 O2 -82.7(3)
C22 O9 Pr1 O4 -94.4(4)
Li2 O9 Pr1 O4 82.4(3)
C22 O9 Pr1 Li1 5.4(6)
Li2 O9 Pr1 Li1 -177.8(4)
C22 O9 Pr1 Li2 -176.7(6)
C13 O6 Pr1 O9 -169.6(4)
Li2 O6 Pr1 O9 -2.3(3)
C13 O6 Pr1 O1 -39.6(5)
Li2 O6 Pr1 O1 127.7(3)
C13 O6 Pr1 O3 62.6(5)
Li2 O6 Pr1 O3 -130.2(3)
C13 O6 Pr1 O5 10.1(4)
Li2 O6 Pr1 O5 177.4(4)
C13 O6 Pr1 O10 -166.4(4)
Li2 O6 Pr1 O10 0.9(4)
C13 O6 Pr1 O2 -84.1(4)
Li2 O6 Pr1 O2 83.2(3)
C13 O6 Pr1 O4 99.3(4)
Li2 O6 Pr1 O4 -93.5(3)
C13 O6 Pr1 Li1 10.6(6)
Li2 O6 Pr1 Li1 177.9(5)
C13 O6 Pr1 Li2 -167.2(6)
C2 O1 Pr1 O9 56.4(5)
Li1 O1 Pr1 O9 -124.2(4)
C2 O1 Pr1 O6 -46.3(5)
Li1 O1 Pr1 O6 133.0(4)
C2 O1 Pr1 O3 -177.4(5)
Li1 O1 Pr1 O3 2.0(3)
C2 O1 Pr1 O5 -90.0(4)
Li1 O1 Pr1 O5 89.3(4)
C2 O1 Pr1 O10 98.5(4)
Li1 O1 Pr1 O10 -82.2(4)
C2 O1 Pr1 O2 4.7(4)
Li1 O1 Pr1 O2 -176.0(4)
C2 O1 Pr1 O4 -165.9(4)
Li1 O1 Pr1 O4 13.4(4)
C2 O1 Pr1 Li1 -179.3(6)
C2 O1 Pr1 Li2 5.3(6)
Li1 O1 Pr1 Li2 -175.4(4)
C7 O3 Pr1 O9 -48.0(4)
Li1 O3 Pr1 O9 126.4(4)
C7 O3 Pr1 O6 54.3(5)
Li1 O3 Pr1 O6 -131.3(3)
C7 O3 Pr1 O1 -176.3(4)
Li1 O3 Pr1 O1 -2.0(3)
C7 O3 Pr1 O5 99.9(4)
Li1 O3 Pr1 O5 -85.7(4)
C7 O3 Pr1 O10 -92.9(4)
Li1 O3 Pr1 O10 81.5(4)
C7 O3 Pr1 O2 -173.8(4)
Li1 O3 Pr1 O2 0.6(4)
C7 O3 Pr1 O4 13.2(4)
Li1 O3 Pr1 O4 -172.4(4)
C7 O3 Pr1 Li1 -174.4(6)
C7 O3 Pr1 Li2 0.9(6)
Li1 O3 Pr1 Li2 175.2(4)
C11 O5 Pr1 O9 167.1(4)
C12 O5 Pr1 O9 19.6(4)
C11 O5 Pr1 O6 166.7(5)
C12 O5 Pr1 O6 19.2(3)
C11 O5 Pr1 O1 -48.0(4)
C12 O5 Pr1 O1 164.5(4)
C11 O5 Pr1 O3 21.7(4)
C12 O5 Pr1 O3 -125.7(4)
C11 O5 Pr1 O10 -21.0(7)
C12 O5 Pr1 O10 -168.5(4)
C11 O5 Pr1 O2 -111.2(4)
C12 O5 Pr1 O2 101.3(3)
C11 O5 Pr1 O4 85.5(4)
C12 O5 Pr1 O4 -62.0(3)
C11 O5 Pr1 Li1 -13.0(5)
C12 O5 Pr1 Li1 -160.5(4)
C11 O5 Pr1 Li2 168.3(5)
C12 O5 Pr1 Li2 20.8(4)
C24 O10 Pr1 O9 21.0(4)
C25 O10 Pr1 O9 170.5(5)
C24 O10 Pr1 O6 17.6(5)
C25 O10 Pr1 O6 167.1(4)
C24 O10 Pr1 O1 -125.5(4)
C25 O10 Pr1 O1 24.0(5)
C24 O10 Pr1 O3 164.2(4)
C25 O10 Pr1 O3 -46.3(5)
C24 O10 Pr1 O5 -152.6(4)
C25 O10 Pr1 O5 -3.1(7)
C24 O10 Pr1 O2 -62.2(4)
C25 O10 Pr1 O2 87.3(5)
C24 O10 Pr1 O4 103.4(4)
C25 O10 Pr1 O4 -107.1(5)
C24 O10 Pr1 Li1 -160.7(4)
C25 O10 Pr1 Li1 -11.2(5)
C24 O10 Pr1 Li2 18.1(4)
C25 O10 Pr1 Li2 167.6(5)
C4 O2 Pr1 O9 -120.6(4)
C5 O2 Pr1 O9 17.3(4)
C4 O2 Pr1 O6 168.1(4)
C5 O2 Pr1 O6 -53.9(4)
C4 O2 Pr1 O1 23.5(3)
C5 O2 Pr1 O1 161.4(4)
C4 O2 Pr1 O3 20.9(4)
C5 O2 Pr1 O3 158.8(3)
C4 O2 Pr1 O5 104.5(4)
C5 O2 Pr1 O5 -117.6(4)
C4 O2 Pr1 O10 -56.6(4)
C5 O2 Pr1 O10 81.3(4)
C4 O2 Pr1 O4 179.2(4)
C5 O2 Pr1 O4 -42.8(6)
C4 O2 Pr1 Li1 21.2(4)
C5 O2 Pr1 Li1 159.1(4)
C4 O2 Pr1 Li2 -156.1(4)
C5 O2 Pr1 Li2 -18.2(4)
C10 O4 Pr1 O9 -57.3(4)
C9 O4 Pr1 O9 155.3(3)
C10 O4 Pr1 O6 13.5(4)
C9 O4 Pr1 O6 -133.9(4)
C10 O4 Pr1 O1 152.7(4)
C9 O4 Pr1 O1 5.3(4)
C10 O4 Pr1 O3 164.7(5)
C9 O4 Pr1 O3 17.3(3)
C10 O4 Pr1 O5 77.9(4)
C9 O4 Pr1 O5 -69.5(3)
C10 O4 Pr1 O10 -120.5(4)
C9 O4 Pr1 O10 92.1(3)
C10 O4 Pr1 O2 2.3(7)
C9 O4 Pr1 O2 -145.1(4)
C10 O4 Pr1 Li1 160.4(5)
C9 O4 Pr1 Li1 12.9(4)
C10 O4 Pr1 Li2 -22.1(5)
C9 O4 Pr1 Li2 -169.5(4)
O3 Li1 Pr1 O9 -89.6(4)
O1 Li1 Pr1 O9 93.7(4)
Cl1 Li1 Pr1 O9 33(6)
O3 Li1 Pr1 O6 90.2(5)
O1 Li1 Pr1 O6 -86.6(5)
Cl1 Li1 Pr1 O6 -147(5)
O3 Li1 Pr1 O1 176.8(6)
Cl1 Li1 Pr1 O1 -60(5)
O1 Li1 Pr1 O3 -176.8(6)
Cl1 Li1 Pr1 O3 123(6)
O3 Li1 Pr1 O5 90.6(3)
O1 Li1 Pr1 O5 -86.2(3)
Cl1 Li1 Pr1 O5 -147(6)
O3 Li1 Pr1 O10 -92.0(3)
O1 Li1 Pr1 O10 91.2(3)
Cl1 Li1 Pr1 O10 31(5)
O3 Li1 Pr1 O2 -179.6(3)
O1 Li1 Pr1 O2 3.6(3)
Cl1 Li1 Pr1 O2 -57(6)
O3 Li1 Pr1 O4 6.8(3)
O1 Li1 Pr1 O4 -169.9(3)
Cl1 Li1 Pr1 O4 130(5)
O3 Li1 Pr1 Li2 -115(5)
O1 Li1 Pr1 Li2 68(5)
Cl1 Li1 Pr1 Li2 8(10)
O6 Li2 Pr1 O9 176.2(5)
O7 Li2 Pr1 O9 -122.3(8)
O8 Li2 Pr1 O9 65.4(6)
O9 Li2 Pr1 O6 -176.2(5)
O7 Li2 Pr1 O6 61.5(6)
O8 Li2 Pr1 O6 -110.8(8)
O9 Li2 Pr1 O1 91.7(4)
O6 Li2 Pr1 O1 -92.1(4)
O7 Li2 Pr1 O1 -30.6(8)
O8 Li2 Pr1 O1 157.0(5)
O9 Li2 Pr1 O3 -83.9(4)
O6 Li2 Pr1 O3 92.4(4)
O7 Li2 Pr1 O3 153.9(5)
O8 Li2 Pr1 O3 -18.5(9)
O9 Li2 Pr1 O5 -178.6(3)
O6 Li2 Pr1 O5 -2.4(3)
O7 Li2 Pr1 O5 59.1(7)
O8 Li2 Pr1 O5 -113.2(6)
O9 Li2 Pr1 O10 4.4(3)
O6 Li2 Pr1 O10 -179.4(3)
O7 Li2 Pr1 O10 -117.9(6)
O8 Li2 Pr1 O10 69.8(6)
O9 Li2 Pr1 O2 92.2(3)
O6 Li2 Pr1 O2 -91.6(3)
O7 Li2 Pr1 O2 -30.1(6)
O8 Li2 Pr1 O2 157.6(6)
O9 Li2 Pr1 O4 -94.9(3)
O6 Li2 Pr1 O4 81.3(3)
O7 Li2 Pr1 O4 142.8(7)
O8 Li2 Pr1 O4 -29.6(6)
O9 Li2 Pr1 Li1 27(5)
O6 Li2 Pr1 Li1 -156(5)
O7 Li2 Pr1 Li1 -95(5)
O8 Li2 Pr1 Li1 93(5)
